data_7221783
loop_
_publ_author_name
'Guo, Wei-Si'
'Xin, Xing'
'Zhao, Ke-Long'
'Wen, Li-Rong'
'Li, Ming'

_publ_section_title
;
 Acid/base-controlled chemodivergent synthesis of two differently
 functionalized tetrahydroimidazo[1,2-a]pyridines
;
_journal_name_full 'RSC Adv.'
_journal_paper_doi 10.1039/C5RA13395E
_journal_year 2015
_chemical_formula_moiety '2(C33 H24 Cl3 N3 O S), C2 H6 O'
_chemical_formula_sum 'C68 H54 Cl6 N6 O3 S2'
_chemical_formula_weight 1279.99
_chemical_name_systematic
;
 ?
;
_space_group_crystal_system triclinic
_space_group_IT_number 2
_space_group_name_Hall '-P 1'
_space_group_name_H-M_alt 'P -1'
_symmetry_space_group_name_Hall '-P 1'
_symmetry_space_group_name_H-M 'P -1'
_atom_sites_solution_hydrogens geom
_audit_creation_date 2014-05-15
_audit_creation_method
;
Olex2 1.2
(compiled 2013.12.10 svn.r2850 for OlexSys, GUI svn.r4736)
;
_audit_update_record
;
2014-05-16 deposited with the CCDC.
2015-08-12 downloaded from the CCDC.
;
_cell_angle_alpha 101.20(3)
_cell_angle_beta 95.65(3)
_cell_angle_gamma 94.92(3)
_cell_formula_units_Z 2
_cell_length_a 10.055(2)
_cell_length_b 17.628(3)
_cell_length_c 18.524(4)
_cell_measurement_reflns_used 9957
_cell_measurement_temperature 173.1500
_cell_measurement_theta_max 27.4839
_cell_measurement_theta_min 1.1284
_cell_volume 3186.6(12)
_computing_cell_refinement 'CrystalClear (Rigaku Inc., 2007)'
_computing_data_collection 'CrystalClear (Rigaku Inc., 2007)'
_computing_data_reduction 'CrystalClear (Rigaku Inc., 2007)'
_computing_molecular_graphics 'Olex2 (Dolomanov et al., 2009)'
_computing_publication_material 'Olex2 (Dolomanov et al., 2009)'
_computing_structure_refinement 'SHELXL (Sheldrick, 2013)'
_computing_structure_solution
;
'SHELXS (Sheldrick, 2013)'
;
_diffrn_ambient_temperature 173.1500
_diffrn_detector_area_resol_mean 28.5714
_diffrn_measured_fraction_theta_full 0.992
_diffrn_measured_fraction_theta_max 0.998
_diffrn_measurement_device
;
Saturn724+ (2x2 bin mode)
;
_diffrn_measurement_device_details
;
AFC10: Fixed Chi 2 circle
;
_diffrn_measurement_device_type 'MM007-HF CCD(Saturn 724+)'
_diffrn_measurement_method '\w scans at fixed \c = 45\%'
_diffrn_orient_matrix_type d*Trek
_diffrn_orient_matrix_UB_11 -0.0127
_diffrn_orient_matrix_UB_12 0.0989
_diffrn_orient_matrix_UB_13 -0.0131
_diffrn_orient_matrix_UB_21 0.0265
_diffrn_orient_matrix_UB_22 0.0029
_diffrn_orient_matrix_UB_23 -0.0517
_diffrn_orient_matrix_UB_31 -0.0429
_diffrn_orient_matrix_UB_32 -0.0035
_diffrn_orient_matrix_UB_33 -0.0350
_diffrn_radiation_detector CCD
_diffrn_radiation_monochromator Confocal
_diffrn_radiation_type MoK\a
_diffrn_radiation_wavelength 0.71073
_diffrn_reflns_av_R_equivalents 0.0488
_diffrn_reflns_av_unetI/netI 0.0409
_diffrn_reflns_laue_measured_fraction_full 0.992
_diffrn_reflns_laue_measured_fraction_max 0.998
_diffrn_reflns_limit_h_max 12
_diffrn_reflns_limit_h_min -12
_diffrn_reflns_limit_k_max 21
_diffrn_reflns_limit_k_min -21
_diffrn_reflns_limit_l_max 22
_diffrn_reflns_limit_l_min -22
_diffrn_reflns_number 35627
_diffrn_reflns_point_group_measured_fraction_full 0.992
_diffrn_reflns_point_group_measured_fraction_max 0.998
_diffrn_reflns_theta_full 25.242
_diffrn_reflns_theta_max 25.199
_diffrn_reflns_theta_min 1.184
_diffrn_source 'Rotating Anode'
_diffrn_source_current 24.0000
_diffrn_source_power 1.2000
_diffrn_source_voltage 50.0000
_exptl_absorpt_coefficient_mu 0.387
_exptl_absorpt_correction_T_max 1.0000
_exptl_absorpt_correction_T_min 0.7570
_exptl_absorpt_correction_type multi-scan
_exptl_absorpt_process_details 'CrystalClear (Rigaku Inc., 2007)'
_exptl_crystal_colour yellow
_exptl_crystal_colour_primary yellow
_exptl_crystal_density_diffrn 1.334
_exptl_crystal_description block
_exptl_crystal_F_000 1324
_exptl_crystal_size_max 0.31
_exptl_crystal_size_mid 0.25
_exptl_crystal_size_min 0.15
_refine_diff_density_max 1.769
_refine_diff_density_min -1.176
_refine_diff_density_rms 0.090
_refine_ls_extinction_method none
_refine_ls_goodness_of_fit_ref 1.085
_refine_ls_hydrogen_treatment mixed
_refine_ls_matrix_type full
_refine_ls_number_parameters 815
_refine_ls_number_reflns 11442
_refine_ls_number_restraints 144
_refine_ls_restrained_S_all 1.085
_refine_ls_R_factor_all 0.1052
_refine_ls_R_factor_gt 0.0993
_refine_ls_shift/su_max 0.000
_refine_ls_shift/su_mean 0.000
_refine_ls_structure_factor_coef Fsqd
_refine_ls_weighting_details 'w=1/[\s^2^(Fo^2^)+(0.1254P)^2^+8.4848P] where P=(Fo^2^+2Fc^2^)/3'
_refine_ls_weighting_scheme calc
_refine_ls_wR_factor_gt 0.2640
_refine_ls_wR_factor_ref 0.2716
_reflns_Friedel_coverage 0.000
_reflns_number_gt 10582
_reflns_number_total 11442
_reflns_threshold_expression 'I > 2\s(I)'
_cod_data_source_file c5ra13395e2.cif
_cod_data_source_block mx3038_sq
_cod_original_cell_volume 3186.6(11)
_cod_database_code 7221783
_shelxl_version_number 2013-4
_shelx_space_group_comment
;
The symmetry employed for this shelxl refinement is uniquely defined
by the following loop, which should always be used as a source of
symmetry information in preference to the above space-group names.
They are only intended as comments.
;
_diffrn_number_total 14573
_olex2_refinement_description
;
1. Fixed Uiso
 At 1.2 times of:
  All C(H) groups, All C(H,H) groups, All N(H) groups
 At 1.5 times of:
  All C(H,H,H) groups, All O(H) groups
2. Restrained distances
 C29B-C28A = C30B-C29B = C30A-C29A = C29A-C28A = C33B-C32B = C33A-C32A = C33A-
 C28A = C33B-C28A = C32B-C31A = C32A-C31A = C31A-C30B = C31A-C30A
 1.39 with sigma of 0.01
3. Uiso/Uaniso restraints and constraints
C29A \\sim C29B \\sim C33B \\sim C33A \\sim C32A \\sim C32B \\sim C30B \\sim
C30A: within 1.7A with sigma of 0.02 and sigma for terminal atoms of 0.04
Uanis(Cl3A) \\sim Ueq, Uanis(Cl3B) \\sim Ueq: with sigma of 0.01 and sigma for
terminal atoms of 0.02
Uanis(C30A) \\sim Ueq, Uanis(C30B) \\sim Ueq, Uanis(C29A) \\sim Ueq,
Uanis(C29B) \\sim Ueq, Uanis(C33B) \\sim Ueq, Uanis(C33A) \\sim Ueq,
Uanis(C32A) \\sim Ueq, Uanis(C32B) \\sim Ueq: with sigma of 0.01 and sigma for
terminal atoms of 0.02
4. Others
 Sof(H8A)=Sof(Cl3B)=1-FVAR(1)
 Sof(H10A)=Sof(Cl3A)=FVAR(1)
 Sof(H31B)=Sof(C30B)=Sof(H30B)=Sof(C29B)=Sof(H29B)=Sof(C32B)=Sof(H32B)=
 Sof(C33B)=Sof(H33B)=1-FVAR(2)
 Sof(C29A)=Sof(H29A)=Sof(C30A)=Sof(H30A)=Sof(H31A)=Sof(C32A)=Sof(H32A)=
 Sof(C33A)=Sof(H33A)=FVAR(2)
5.a Ternary CH refined with riding coordinates:
 C1(H1B), C1A(H1AA)
5.b Secondary CH2 refined with riding coordinates:
 C19(H19C,H19D), C20(H20C,H20D), C19A(H19A,H19B), C20A(H20A,H20B), C35(H35A,
 H35B)
5.c Aromatic/amide H refined with riding coordinates:
 N1(H1), N3(H3), C7(H7), C9(H9), C10(H10), C11(H11), C15(H15), C16(H16),
 C18(H18), C22(H22), C23(H23), C24(H24), C25(H25), C26(H26), C29(H29), C30(H30),
  C31(H31), C32(H32), C33(H33), N1A(H1A), N3A(H3A), C7A(H7A), C8A(H8A),
 C9A(H9A), C10A(H10A), C11A(H11A), C15A(H15A), C16A(H16A), C18A(H18A),
 C22A(H22A), C23A(H23A), C24A(H24A), C25A(H25A), C26A(H26A), C29A(H29A),
 C30A(H30A), C31A(H31A), C31A(H31B), C32A(H32A), C33A(H33A), C30B(H30B),
 C29B(H29B), C32B(H32B), C33B(H33B)
5.d Idealised Me refined as rotating group:
 C34(H34A,H34B,H34C)
5.e Idealised tetrahedral OH refined as rotating group:
 O2(H2)
;

loop_
_space_group_symop_operation_xyz
'x, y, z'
'-x, -y, -z'

loop_
_atom_site_label
_atom_site_type_symbol
_atom_site_fract_x
_atom_site_fract_y
_atom_site_fract_z
_atom_site_U_iso_or_equiv
_atom_site_adp_type
_atom_site_occupancy
_atom_site_site_symmetry_order
_atom_site_calc_flag
_atom_site_refinement_flags_posn
_atom_site_refinement_flags_adp
_atom_site_refinement_flags_occupancy
_atom_site_disorder_assembly
_atom_site_disorder_group
Cl1 Cl 0.5025(3) 0.05070(14) 0.41674(13) 0.1081(8) Uani 1 1 d . . . . .
Cl2 Cl 0.4096(3) -0.07310(16) 0.07493(16) 0.1215(10) Uani 1 1 d . . . . .
Cl3 Cl 0.1661(2) 0.11433(12) 0.13338(15) 0.1093(9) Uani 1 1 d . . . . .
S1 S 0.43392(13) 0.31496(8) 0.41871(7) 0.0469(3) Uani 1 1 d . . . . .
O1 O 0.8097(6) 0.0289(3) 0.3110(5) 0.123(3) Uani 1 1 d . . . . .
N1 N 0.9758(5) 0.1624(4) 0.3354(4) 0.0850(19) Uani 1 1 d . . . . .
H1 H 0.9835 0.1144 0.3363 0.102 Uiso 1 1 calc R . . . .
N2 N 0.8819(4) 0.2724(3) 0.3398(2) 0.0475(10) Uani 1 1 d . . . . .
N3 N 0.5216(4) 0.3872(2) 0.31699(19) 0.0342(8) Uani 1 1 d . . . . .
H3 H 0.5710 0.3874 0.2817 0.041 Uiso 1 1 calc R . . . .
C1 C 0.6100(5) 0.1989(3) 0.3112(3) 0.0398(10) Uani 1 1 d . . . . .
H1B H 0.5460 0.1812 0.3426 0.048 Uiso 1 1 calc R . . . .
C2 C 0.7300(6) 0.1526(3) 0.3166(4) 0.0585(15) Uani 1 1 d . . . . .
C3 C 0.8583(6) 0.1934(4) 0.3292(3) 0.0596(15) Uani 1 1 d . . . . .
C4 C 0.7762(5) 0.3185(3) 0.3536(2) 0.0397(10) Uani 1 1 d . . . . .
C5 C 0.6492(4) 0.2856(3) 0.3413(2) 0.0359(9) Uani 1 1 d . . . . .
C6 C 0.5360(5) 0.1872(3) 0.2334(3) 0.0384(10) Uani 1 1 d . . . . .
C7 C 0.4008(5) 0.1617(3) 0.2201(3) 0.0453(11) Uani 1 1 d . . . . .
H7 H 0.3544 0.1528 0.2592 0.054 Uiso 1 1 calc R . . . .
C8 C 0.3336(6) 0.1491(3) 0.1495(4) 0.0656(18) Uani 1 1 d . . . . .
C9 C 0.4011(10) 0.1633(4) 0.0911(4) 0.084(2) Uani 1 1 d . . . . .
H9 H 0.3567 0.1539 0.0432 0.101 Uiso 1 1 calc R . . . .
C10 C 0.5357(10) 0.1916(5) 0.1051(4) 0.087(2) Uani 1 1 d . . . . .
H10 H 0.5809 0.2029 0.0664 0.105 Uiso 1 1 calc R . . . .
C11 C 0.6033(7) 0.2033(4) 0.1746(3) 0.0592(14) Uani 1 1 d . . . . .
H11 H 0.6940 0.2219 0.1828 0.071 Uiso 1 1 calc R . . . .
C12 C 0.7143(7) 0.0708(4) 0.3056(5) 0.076(2) Uani 1 1 d . . . . .
C13 C 0.5768(7) 0.0271(3) 0.2796(4) 0.0659(17) Uani 1 1 d . . . . .
C14 C 0.4800(9) 0.0169(4) 0.3232(4) 0.079(2) Uani 1 1 d . . . . .
C15 C 0.3491(9) -0.0237(5) 0.2894(6) 0.094(3) Uani 1 1 d . . . . .
H15 H 0.2801 -0.0322 0.3178 0.113 Uiso 1 1 calc R . . . .
C16 C 0.3325(8) -0.0488(4) 0.2136(5) 0.086(2) Uani 1 1 d . . . . .
H16 H 0.2492 -0.0723 0.1898 0.103 Uiso 1 1 calc R . . . .
C17 C 0.4348(9) -0.0399(4) 0.1735(5) 0.092(3) Uani 1 1 d . . . . .
C18 C 0.5541(7) -0.0053(4) 0.1998(5) 0.081(2) Uani 1 1 d . . . . .
H18 H 0.6217 -0.0013 0.1695 0.097 Uiso 1 1 calc R . . . .
C19 C 1.0895(6) 0.2227(5) 0.3403(5) 0.083(2) Uani 1 1 d . . . . .
H19C H 1.1227 0.2210 0.2926 0.099 Uiso 1 1 calc R . . . .
H19D H 1.1626 0.2170 0.3764 0.099 Uiso 1 1 calc R . . . .
C20 C 1.0263(5) 0.2976(4) 0.3650(3) 0.0598(15) Uani 1 1 d . . . . .
H20C H 1.0421 0.3155 0.4183 0.072 Uiso 1 1 calc R . . . .
H20D H 1.0602 0.3385 0.3412 0.072 Uiso 1 1 calc R . . . .
C21 C 0.8153(4) 0.4030(3) 0.3840(2) 0.0375(10) Uani 1 1 d . . . . .
C22 C 0.7917(5) 0.4353(3) 0.4559(3) 0.0428(11) Uani 1 1 d . . . . .
H22 H 0.7549 0.4035 0.4851 0.051 Uiso 1 1 calc R . . . .
C23 C 0.8226(5) 0.5140(3) 0.4841(3) 0.0480(12) Uani 1 1 d . . . . .
H23 H 0.8049 0.5353 0.5317 0.058 Uiso 1 1 calc R . . . .
C24 C 0.8800(5) 0.5613(3) 0.4413(3) 0.0490(12) Uani 1 1 d . . . . .
H24 H 0.9021 0.6142 0.4604 0.059 Uiso 1 1 calc R . . . .
C25 C 0.9043(5) 0.5296(3) 0.3701(3) 0.0501(13) Uani 1 1 d . . . . .
H25 H 0.9426 0.5615 0.3415 0.060 Uiso 1 1 calc R . . . .
C26 C 0.8724(5) 0.4517(3) 0.3413(3) 0.0445(11) Uani 1 1 d . . . . .
H26 H 0.8887 0.4312 0.2933 0.053 Uiso 1 1 calc R . . . .
C27 C 0.5353(4) 0.3330(3) 0.3567(2) 0.0335(9) Uani 1 1 d . . . . .
C28 C 0.4307(4) 0.4456(3) 0.3283(2) 0.0349(9) Uani 1 1 d . . . . .
C29 C 0.3072(5) 0.4343(3) 0.2860(3) 0.0457(11) Uani 1 1 d . . . . .
H29 H 0.2793 0.3873 0.2532 0.055 Uiso 1 1 calc R . . . .
C30 C 0.2247(5) 0.4945(3) 0.2930(3) 0.0525(13) Uani 1 1 d . . . . .
H30 H 0.1415 0.4875 0.2644 0.063 Uiso 1 1 calc R . . . .
C31 C 0.2653(5) 0.5642(3) 0.3420(3) 0.0479(12) Uani 1 1 d . . . . .
H31 H 0.2105 0.6044 0.3457 0.057 Uiso 1 1 calc R . . . .
C32 C 0.3874(5) 0.5740(3) 0.3852(3) 0.0481(12) Uani 1 1 d . . . . .
H32 H 0.4147 0.6206 0.4186 0.058 Uiso 1 1 calc R . . . .
C33 C 0.4701(5) 0.5140(3) 0.3790(3) 0.0422(11) Uani 1 1 d . . . . .
H33 H 0.5517 0.5201 0.4089 0.051 Uiso 1 1 calc R . . . .
Cl1A Cl 0.70996(15) 0.49086(8) 0.00433(8) 0.0571(4) Uani 1 1 d . . . . .
Cl2A Cl 1.02073(18) 0.70155(12) -0.17019(10) 0.0801(5) Uani 1 1 d . . . . .
S1A S 1.00458(12) 0.63406(7) 0.21118(6) 0.0421(3) Uani 1 1 d . . . . .
O1A O 0.5203(3) 0.6390(2) -0.04817(17) 0.0419(7) Uani 1 1 d . . . . .
N1A N 0.4254(4) 0.7062(2) 0.0756(2) 0.0394(9) Uani 1 1 d . . . . .
H1A H 0.3949 0.6907 0.0296 0.047 Uiso 1 1 calc R . . . .
N2A N 0.5720(3) 0.7469(2) 0.1754(2) 0.0337(8) Uani 1 1 d . . . . .
N3A N 0.9761(3) 0.7747(2) 0.2873(2) 0.0343(8) Uani 1 1 d . . . . .
H3A H 0.9382 0.8169 0.2890 0.041 Uiso 1 1 calc R . . . .
C1A C 0.8033(4) 0.7097(3) 0.1032(2) 0.0330(9) Uani 1 1 d . . . . .
H1AA H 0.8511 0.6641 0.0885 0.040 Uiso 1 1 calc R . . . .
C2A C 0.6624(4) 0.6922(2) 0.0628(2) 0.0306(9) Uani 1 1 d . . . . .
C3A C 0.5559(4) 0.7147(3) 0.1010(2) 0.0323(9) Uani 1 1 d . . . . .
C4A C 0.6938(4) 0.7447(2) 0.2197(2) 0.0315(9) Uani 1 1 d . . . . .
C5A C 0.8025(4) 0.7240(2) 0.1872(2) 0.0299(8) Uani 1 1 d . . . . .
C6A C 0.8829(4) 0.7790(3) 0.0848(2) 0.0358(10) Uani 1 1 d . . . . .
C7A C 0.8385(5) 0.8518(3) 0.0999(3) 0.0484(12) Uani 1 1 d . . . . .
H7A H 0.7592 0.8584 0.1211 0.058 Uiso 1 1 calc R . . . .
C8A C 0.9131(6) 0.9161(4) 0.0831(3) 0.0581(14) Uani 1 1 d . . . . .
H8A H 0.8828 0.9650 0.0935 0.070 Uiso 0.196(6) 1 calc R . P A 2
C9A C 1.0309(6) 0.9072(4) 0.0514(3) 0.0586(15) Uani 1 1 d . . . . .
H9A H 1.0809 0.9498 0.0409 0.070 Uiso 1 1 calc R . . . .
C10A C 1.0723(5) 0.8353(4) 0.0360(3) 0.0582(15) Uani 1 1 d . . . . .
H10A H 1.1500 0.8289 0.0131 0.070 Uiso 0.804(6) 1 calc R . P A 1
C11A C 1.0029(5) 0.7712(4) 0.0531(3) 0.0489(12) Uani 1 1 d . . . . .
H11A H 1.0359 0.7230 0.0436 0.059 Uiso 1 1 calc R . . . .
C12A C 0.6351(4) 0.6521(3) -0.0115(2) 0.0345(9) Uani 1 1 d . . . . .
C13A C 0.7525(5) 0.6220(3) -0.0500(2) 0.0372(10) Uani 1 1 d . . . . .
C14A C 0.7959(5) 0.5504(3) -0.0447(3) 0.0433(11) Uani 1 1 d . . . . .
C15A C 0.9069(6) 0.5252(3) -0.0773(3) 0.0503(13) Uani 1 1 d . . . . .
H15A H 0.9339 0.4769 -0.0735 0.060 Uiso 1 1 calc R . . . .
C16A C 0.9765(5) 0.5715(4) -0.1151(3) 0.0545(14) Uani 1 1 d . . . . .
H16A H 1.0525 0.5556 -0.1360 0.065 Uiso 1 1 calc R . . . .
C17A C 0.9328(5) 0.6419(3) -0.1218(3) 0.0490(12) Uani 1 1 d . . . . .
C18A C 0.8215(5) 0.6679(3) -0.0900(2) 0.0410(10) Uani 1 1 d . . . . .
H18A H 0.7935 0.7156 -0.0954 0.049 Uiso 1 1 calc R . . . .
C19A C 0.3408(5) 0.7257(4) 0.1338(3) 0.0545(14) Uani 1 1 d . . . . .
H19A H 0.2792 0.6811 0.1365 0.065 Uiso 1 1 calc R . . . .
H19B H 0.2895 0.7681 0.1258 0.065 Uiso 1 1 calc R . . . .
C20A C 0.4400(4) 0.7498(3) 0.2039(3) 0.0448(11) Uani 1 1 d . . . . .
H20A H 0.4295 0.8018 0.2300 0.054 Uiso 1 1 calc R . . . .
H20B H 0.4286 0.7138 0.2369 0.054 Uiso 1 1 calc R . . . .
C21A C 0.6854(4) 0.7645(3) 0.3008(2) 0.0321(9) Uani 1 1 d . . . . .
C22A C 0.6769(5) 0.8410(3) 0.3356(3) 0.0422(11) Uani 1 1 d . . . . .
H22A H 0.6754 0.8796 0.3078 0.051 Uiso 1 1 calc R . . . .
C23A C 0.6709(5) 0.8601(3) 0.4104(3) 0.0479(12) Uani 1 1 d . . . . .
H23A H 0.6653 0.9114 0.4331 0.057 Uiso 1 1 calc R . . . .
C24A C 0.6731(5) 0.8029(3) 0.4526(3) 0.0453(11) Uani 1 1 d . . . . .
H24A H 0.6694 0.8159 0.5035 0.054 Uiso 1 1 calc R . . . .
C25A C 0.6810(5) 0.7271(3) 0.4188(2) 0.0402(10) Uani 1 1 d . . . . .
H25A H 0.6817 0.6887 0.4469 0.048 Uiso 1 1 calc R . . . .
C26A C 0.6878(5) 0.7072(3) 0.3431(2) 0.0378(10) Uani 1 1 d . . . . .
H26A H 0.6939 0.6558 0.3207 0.045 Uiso 1 1 calc R . . . .
C27A C 0.9302(4) 0.7151(3) 0.2315(2) 0.0307(9) Uani 1 1 d . . . . .
C28A C 1.0832(4) 0.7746(3) 0.3446(2) 0.0362(10) Uani 1 1 d D . . . .
C29A C 1.2129(8) 0.7979(8) 0.3341(6) 0.045(3) Uani 0.563(14) 1 d D U P B 1
H29A H 1.2318 0.8117 0.2899 0.054 Uiso 0.563(14) 1 calc R . P B 1
C30A C 1.3138(12) 0.8004(9) 0.3907(5) 0.057(3) Uani 0.563(14) 1 d D U P B 1
H30A H 1.4018 0.8159 0.3841 0.068 Uiso 0.563(14) 1 calc R . P B 1
C31A C 1.2881(6) 0.7804(4) 0.4570(3) 0.0698(18) Uani 1 1 d D . . . .
H31A H 1.3563 0.7870 0.4961 0.084 Uiso 0.563(14) 1 calc R . P B 1
H31B H 1.3538 0.7763 0.4947 0.084 Uiso 0.437(14) 1 calc R . P B 2
C32A C 1.1611(8) 0.7508(8) 0.4640(6) 0.057(3) Uani 0.563(14) 1 d D U P B 1
H32A H 1.1440 0.7309 0.5055 0.068 Uiso 0.563(14) 1 calc R . P B 1
C33A C 1.0585(9) 0.7507(8) 0.4089(5) 0.048(3) Uani 0.563(14) 1 d D U P B 1
H33A H 0.9708 0.7343 0.4153 0.058 Uiso 0.563(14) 1 calc R . P B 1
Cl3A Cl 0.8523(3) 1.00528(13) 0.09737(16) 0.0876(10) Uani 0.804(6) 1 d . U P A 1
O2 O 0.6260(4) 0.4163(2) 0.18849(18) 0.0499(9) Uani 1 1 d . . . . .
H2 H 0.5808 0.3978 0.1487 0.075 Uiso 1 1 calc GR . . . .
C34 C 0.5308(6) 0.5386(3) 0.1753(3) 0.0569(14) Uani 1 1 d . . . . .
H34A H 0.5011 0.5213 0.1234 0.085 Uiso 1 1 calc GR . . . .
H34B H 0.5559 0.5937 0.1860 0.085 Uiso 1 1 calc GR . . . .
H34C H 0.4592 0.5267 0.2034 0.085 Uiso 1 1 calc GR . . . .
C35 C 0.6510(6) 0.4975(4) 0.1962(3) 0.0610(15) Uani 1 1 d . . . . .
H35A H 0.7207 0.5082 0.1658 0.073 Uiso 1 1 calc R . . . .
H35B H 0.6858 0.5198 0.2474 0.073 Uiso 1 1 calc R . . . .
Cl3B Cl 1.2057(12) 0.8268(10) -0.0153(9) 0.127(6) Uani 0.196(6) 1 d . U P A 2
C30B C 1.3154(14) 0.7680(10) 0.3853(5) 0.049(3) Uani 0.437(14) 1 d D U P B 2
H30B H 1.4026 0.7631 0.3739 0.059 Uiso 0.437(14) 1 calc R . P B 2
C29B C 1.2113(9) 0.7630(10) 0.3304(8) 0.042(3) Uani 0.437(14) 1 d D U P B 2
H29B H 1.2288 0.7513 0.2813 0.050 Uiso 0.437(14) 1 calc R . P B 2
C32B C 1.1595(10) 0.7994(12) 0.4737(7) 0.070(4) Uani 0.437(14) 1 d D U P B 2
H32B H 1.1436 0.8127 0.5229 0.084 Uiso 0.437(14) 1 calc R . P B 2
C33B C 1.0553(13) 0.7985(12) 0.4172(5) 0.061(4) Uani 0.437(14) 1 d D U P B 2
H33B H 0.9716 0.8133 0.4278 0.073 Uiso 0.437(14) 1 calc R . P B 2

loop_
_atom_site_aniso_label
_atom_site_aniso_U_11
_atom_site_aniso_U_22
_atom_site_aniso_U_33
_atom_site_aniso_U_23
_atom_site_aniso_U_13
_atom_site_aniso_U_12
Cl1 0.149(2) 0.0871(14) 0.0926(15) 0.0277(12) 0.0154(14) 0.0145(14)
Cl2 0.0967(16) 0.1167(18) 0.1196(19) -0.0393(15) 0.0173(14) -0.0249(13)
Cl3 0.0678(11) 0.0789(12) 0.149(2) -0.0187(12) -0.0572(12) 0.0041(9)
S1 0.0451(7) 0.0564(8) 0.0420(7) 0.0155(6) 0.0118(5) 0.0003(5)
O1 0.078(4) 0.077(4) 0.208(8) 0.021(4) -0.021(4) 0.034(3)
N1 0.045(3) 0.080(4) 0.121(5) 0.008(4) -0.017(3) 0.019(3)
N2 0.034(2) 0.057(3) 0.049(2) 0.005(2) 0.0000(18) 0.0071(18)
N3 0.0310(18) 0.043(2) 0.0288(18) 0.0084(15) 0.0039(14) 0.0051(15)
C1 0.039(2) 0.041(2) 0.038(2) 0.0079(19) 0.0000(19) 0.0029(19)
C2 0.043(3) 0.052(3) 0.076(4) 0.009(3) -0.014(3) 0.012(2)
C3 0.046(3) 0.072(4) 0.058(3) 0.009(3) -0.007(3) 0.016(3)
C4 0.034(2) 0.053(3) 0.030(2) 0.007(2) -0.0009(18) 0.003(2)
C5 0.035(2) 0.042(2) 0.029(2) 0.0067(18) -0.0013(17) 0.0003(18)
C6 0.042(2) 0.030(2) 0.039(2) 0.0005(18) -0.0031(19) 0.0054(18)
C7 0.044(3) 0.034(2) 0.053(3) 0.004(2) -0.007(2) 0.006(2)
C8 0.066(4) 0.042(3) 0.074(4) -0.006(3) -0.033(3) 0.009(3)
C9 0.136(7) 0.061(4) 0.041(3) -0.003(3) -0.027(4) 0.009(4)
C10 0.137(8) 0.081(5) 0.040(3) 0.011(3) 0.015(4) -0.002(5)
C11 0.069(4) 0.062(3) 0.044(3) 0.004(3) 0.012(3) -0.002(3)
C12 0.058(4) 0.064(4) 0.104(5) 0.016(4) -0.011(4) 0.023(3)
C13 0.070(4) 0.036(3) 0.087(5) 0.008(3) -0.010(4) 0.016(3)
C14 0.101(6) 0.052(4) 0.085(5) 0.016(3) 0.008(4) 0.019(4)
C15 0.098(6) 0.070(5) 0.120(7) 0.025(5) 0.032(5) -0.001(4)
C16 0.077(5) 0.055(4) 0.111(6) -0.010(4) 0.010(4) -0.014(3)
C17 0.087(6) 0.055(4) 0.123(7) -0.004(4) -0.005(5) 0.007(4)
C18 0.067(4) 0.043(3) 0.129(7) 0.020(4) -0.007(4) 0.007(3)
C19 0.043(3) 0.096(5) 0.106(6) 0.014(4) -0.007(3) 0.021(3)
C20 0.033(3) 0.083(4) 0.059(3) 0.007(3) -0.002(2) 0.005(3)
C21 0.026(2) 0.049(3) 0.034(2) 0.0062(19) -0.0030(17) -0.0032(18)
C22 0.034(2) 0.056(3) 0.036(2) 0.010(2) -0.0032(19) -0.003(2)
C23 0.042(3) 0.054(3) 0.040(3) 0.001(2) -0.009(2) 0.000(2)
C24 0.038(3) 0.050(3) 0.053(3) 0.009(2) -0.014(2) -0.002(2)
C25 0.040(3) 0.058(3) 0.051(3) 0.022(2) -0.007(2) -0.008(2)
C26 0.036(2) 0.058(3) 0.038(2) 0.010(2) 0.003(2) 0.001(2)
C27 0.031(2) 0.040(2) 0.025(2) 0.0034(17) -0.0015(16) -0.0029(17)
C28 0.033(2) 0.045(2) 0.028(2) 0.0084(18) 0.0039(17) 0.0055(18)
C29 0.040(3) 0.046(3) 0.046(3) 0.002(2) -0.005(2) 0.002(2)
C30 0.035(3) 0.067(3) 0.050(3) 0.006(3) -0.011(2) 0.009(2)
C31 0.037(3) 0.062(3) 0.047(3) 0.010(2) 0.002(2) 0.020(2)
C32 0.036(2) 0.052(3) 0.050(3) -0.002(2) 0.001(2) 0.002(2)
C33 0.028(2) 0.052(3) 0.042(3) 0.003(2) -0.0063(19) 0.0048(19)
Cl1A 0.0675(9) 0.0484(7) 0.0592(8) 0.0194(6) 0.0074(7) 0.0093(6)
Cl2A 0.0744(11) 0.1015(13) 0.0742(11) 0.0255(9) 0.0432(9) 0.0069(9)
S1A 0.0392(6) 0.0467(7) 0.0386(6) 0.0024(5) -0.0024(5) 0.0181(5)
O1A 0.0334(17) 0.055(2) 0.0344(16) 0.0056(14) -0.0029(13) 0.0043(14)
N1A 0.0276(18) 0.054(2) 0.037(2) 0.0123(17) -0.0005(15) 0.0078(16)
N2A 0.0224(17) 0.047(2) 0.0323(18) 0.0072(16) 0.0027(14) 0.0096(15)
N3A 0.0278(18) 0.039(2) 0.0360(19) 0.0067(15) -0.0019(15) 0.0092(15)
C1A 0.031(2) 0.041(2) 0.027(2) 0.0067(17) 0.0040(17) 0.0063(17)
C2A 0.027(2) 0.036(2) 0.029(2) 0.0072(17) -0.0006(16) 0.0050(16)
C3A 0.030(2) 0.039(2) 0.029(2) 0.0105(17) 0.0016(16) 0.0049(17)
C4A 0.029(2) 0.035(2) 0.031(2) 0.0095(17) 0.0000(17) 0.0057(17)
C5A 0.030(2) 0.034(2) 0.026(2) 0.0065(16) 0.0033(16) 0.0047(16)
C6A 0.025(2) 0.054(3) 0.027(2) 0.0094(19) 0.0005(16) -0.0008(18)
C7A 0.037(3) 0.061(3) 0.053(3) 0.023(2) 0.017(2) 0.003(2)
C8A 0.054(3) 0.062(3) 0.064(4) 0.026(3) 0.014(3) -0.002(3)
C9A 0.044(3) 0.085(4) 0.049(3) 0.025(3) 0.010(2) -0.012(3)
C10A 0.037(3) 0.092(5) 0.045(3) 0.012(3) 0.014(2) -0.008(3)
C11A 0.033(2) 0.075(4) 0.036(2) 0.006(2) 0.005(2) 0.003(2)
C12A 0.034(2) 0.037(2) 0.032(2) 0.0075(18) -0.0004(18) 0.0034(18)
C13A 0.038(2) 0.041(2) 0.028(2) -0.0017(18) -0.0011(18) 0.0036(19)
C14A 0.048(3) 0.048(3) 0.031(2) 0.005(2) -0.005(2) 0.008(2)
C15A 0.056(3) 0.060(3) 0.034(2) 0.002(2) -0.002(2) 0.025(3)
C16A 0.045(3) 0.078(4) 0.038(3) -0.003(3) 0.006(2) 0.023(3)
C17A 0.050(3) 0.064(3) 0.030(2) 0.002(2) 0.010(2) 0.003(2)
C18A 0.046(3) 0.046(3) 0.030(2) 0.0038(19) 0.0039(19) 0.007(2)
C19A 0.027(2) 0.090(4) 0.046(3) 0.013(3) 0.002(2) 0.009(2)
C20A 0.030(2) 0.065(3) 0.041(3) 0.009(2) 0.0064(19) 0.015(2)
C21A 0.025(2) 0.044(2) 0.029(2) 0.0094(18) 0.0033(16) 0.0093(17)
C22A 0.046(3) 0.045(3) 0.038(2) 0.010(2) 0.008(2) 0.014(2)
C23A 0.055(3) 0.046(3) 0.040(3) -0.003(2) 0.004(2) 0.017(2)
C24A 0.044(3) 0.065(3) 0.027(2) 0.004(2) 0.0048(19) 0.012(2)
C25A 0.038(2) 0.055(3) 0.033(2) 0.017(2) 0.0080(19) 0.010(2)
C26A 0.039(2) 0.044(3) 0.034(2) 0.0107(19) 0.0090(19) 0.0101(19)
C27A 0.026(2) 0.044(2) 0.0248(19) 0.0100(17) 0.0073(16) 0.0066(17)
C28A 0.029(2) 0.042(2) 0.034(2) 0.0032(18) -0.0017(17) 0.0053(18)
C29A 0.038(4) 0.055(6) 0.041(4) 0.009(5) 0.002(3) 0.009(4)
C30A 0.042(5) 0.063(7) 0.060(5) 0.000(5) -0.003(4) 0.011(5)
C31A 0.054(4) 0.088(5) 0.061(4) 0.021(3) -0.025(3) -0.002(3)
C32A 0.056(5) 0.068(6) 0.049(5) 0.027(5) -0.005(4) -0.002(4)
C33A 0.038(4) 0.063(6) 0.046(4) 0.027(4) -0.002(3) -0.008(4)
Cl3A 0.0889(17) 0.0663(14) 0.128(2) 0.0506(13) 0.0483(15) 0.0110(11)
O2 0.060(2) 0.056(2) 0.0320(17) 0.0056(15) -0.0003(16) 0.0073(17)
C34 0.068(4) 0.054(3) 0.048(3) 0.016(2) 0.002(3) -0.005(3)
C35 0.052(3) 0.077(4) 0.052(3) 0.023(3) -0.005(3) -0.014(3)
Cl3B 0.088(7) 0.180(12) 0.150(11) 0.078(9) 0.083(7) 0.041(7)
C30B 0.040(5) 0.047(7) 0.051(6) -0.009(5) -0.008(4) 0.016(5)
C29B 0.031(5) 0.047(6) 0.043(5) -0.003(5) 0.000(4) 0.017(5)
C32B 0.060(6) 0.089(7) 0.056(6) 0.014(6) -0.007(5) -0.005(6)
C33B 0.047(5) 0.082(7) 0.048(6) 0.006(6) -0.001(5) 0.002(6)

loop_
_atom_type_symbol
_atom_type_description
_atom_type_scat_dispersion_real
_atom_type_scat_dispersion_imag
_atom_type_scat_source
C C 0.0033 0.0016 'International Tables Vol C Tables 4.2.6.8 and 6.1.1.4'
H H 0.0000 0.0000 'International Tables Vol C Tables 4.2.6.8 and 6.1.1.4'
Cl Cl 0.1484 0.1585 'International Tables Vol C Tables 4.2.6.8 and 6.1.1.4'
N N 0.0061 0.0033 'International Tables Vol C Tables 4.2.6.8 and 6.1.1.4'
O O 0.0106 0.0060 'International Tables Vol C Tables 4.2.6.8 and 6.1.1.4'
S S 0.1246 0.1234 'International Tables Vol C Tables 4.2.6.8 and 6.1.1.4'

loop_
_geom_angle_atom_site_label_1
_geom_angle_atom_site_label_2
_geom_angle_atom_site_label_3
_geom_angle
C3 N1 H1 124.8
C3 N1 C19 110.3(6)
C19 N1 H1 124.8
C3 N2 C4 119.8(4)
C3 N2 C20 109.9(4)
C4 N2 C20 125.4(4)
C27 N3 H3 117.5
C27 N3 C28 125.0(4)
C28 N3 H3 117.5
C2 C1 H1B 107.1
C2 C1 C5 111.8(4)
C2 C1 C6 114.2(4)
C5 C1 H1B 107.1
C5 C1 C6 109.1(4)
C6 C1 H1B 107.1
C3 C2 C1 117.8(5)
C3 C2 C12 120.4(5)
C12 C2 C1 121.7(5)
N1 C3 N2 109.8(5)
N1 C3 C2 126.2(6)
N2 C3 C2 124.0(5)
N2 C4 C21 116.4(4)
C5 C4 N2 120.0(4)
C5 C4 C21 123.6(4)
C4 C5 C1 123.3(4)
C4 C5 C27 121.1(4)
C27 C5 C1 115.6(4)
C7 C6 C1 120.3(5)
C7 C6 C11 118.9(5)
C11 C6 C1 120.8(5)
C6 C7 H7 119.6
C6 C7 C8 120.7(6)
C8 C7 H7 119.6
C7 C8 Cl3 120.2(6)
C7 C8 C9 120.2(6)
C9 C8 Cl3 119.6(5)
C8 C9 H9 120.6
C10 C9 C8 118.9(6)
C10 C9 H9 120.6
C9 C10 H10 119.4
C11 C10 C9 121.3(7)
C11 C10 H10 119.4
C6 C11 H11 120.0
C10 C11 C6 119.9(6)
C10 C11 H11 120.0
O1 C12 C2 124.9(7)
O1 C12 C13 115.4(6)
C2 C12 C13 119.5(5)
C14 C13 C12 125.4(7)
C14 C13 C18 120.7(7)
C18 C13 C12 113.9(7)
C13 C14 Cl1 122.7(7)
C13 C14 C15 119.1(7)
C15 C14 Cl1 118.2(7)
C14 C15 H15 121.5
C16 C15 C14 117.0(8)
C16 C15 H15 121.5
C15 C16 H16 119.5
C17 C16 C15 121.1(8)
C17 C16 H16 119.5
C16 C17 Cl2 119.9(7)
C18 C17 Cl2 114.9(8)
C18 C17 C16 125.2(9)
C13 C18 H18 121.6
C17 C18 C13 116.8(9)
C17 C18 H18 121.6
N1 C19 H19C 111.3
N1 C19 H19D 111.3
N1 C19 C20 102.4(5)
H19C C19 H19D 109.2
C20 C19 H19C 111.3
C20 C19 H19D 111.3
N2 C20 C19 101.7(5)
N2 C20 H20C 111.4
N2 C20 H20D 111.4
C19 C20 H20C 111.4
C19 C20 H20D 111.4
H20C C20 H20D 109.3
C22 C21 C4 119.7(4)
C22 C21 C26 118.7(4)
C26 C21 C4 121.5(4)
C21 C22 H22 119.7
C23 C22 C21 120.6(5)
C23 C22 H22 119.7
C22 C23 H23 120.0
C22 C23 C24 119.9(5)
C24 C23 H23 120.0
C23 C24 H24 120.1
C25 C24 C23 119.8(5)
C25 C24 H24 120.1
C24 C25 H25 119.7
C26 C25 C24 120.7(5)
C26 C25 H25 119.7
C21 C26 H26 119.9
C25 C26 C21 120.3(5)
C25 C26 H26 119.9
N3 C27 S1 124.4(3)
N3 C27 C5 115.1(4)
C5 C27 S1 120.5(3)
C29 C28 N3 119.7(4)
C33 C28 N3 119.6(4)
C33 C28 C29 120.6(4)
C28 C29 H29 120.5
C28 C29 C30 119.0(5)
C30 C29 H29 120.5
C29 C30 H30 119.7
C31 C30 C29 120.7(4)
C31 C30 H30 119.7
C30 C31 H31 120.2
C32 C31 C30 119.7(5)
C32 C31 H31 120.2
C31 C32 H32 120.0
C31 C32 C33 120.1(5)
C33 C32 H32 120.0
C28 C33 C32 119.9(4)
C28 C33 H33 120.1
C32 C33 H33 120.1
C3A N1A H1A 123.6
C3A N1A C19A 112.8(4)
C19A N1A H1A 123.6
C3A N2A C4A 120.6(3)
C3A N2A C20A 110.4(3)
C4A N2A C20A 123.9(4)
C27A N3A H3A 117.1
C27A N3A C28A 125.7(4)
C28A N3A H3A 117.1
C2A C1A H1AA 107.7
C2A C1A C5A 111.6(3)
C2A C1A C6A 113.6(3)
C5A C1A H1AA 107.7
C6A C1A H1AA 107.7
C6A C1A C5A 108.2(3)
C3A C2A C1A 118.7(4)
C3A C2A C12A 118.8(4)
C12A C2A C1A 122.5(4)
N1A C3A N2A 109.2(4)
N1A C3A C2A 128.1(4)
N2A C3A C2A 122.6(4)
N2A C4A C21A 114.2(3)
C5A C4A N2A 119.6(4)
C5A C4A C21A 126.2(4)
C4A C5A C1A 122.1(4)
C4A C5A C27A 121.6(4)
C27A C5A C1A 116.3(3)
C7A C6A C1A 120.3(4)
C7A C6A C11A 118.5(5)
C11A C6A C1A 121.2(4)
C6A C7A H7A 119.9
C6A C7A C8A 120.2(5)
C8A C7A H7A 119.9
C7A C8A H8A 119.7
C7A C8A Cl3A 119.7(4)
C9A C8A C7A 120.6(6)
C9A C8A H8A 119.7
C9A C8A Cl3A 119.6(5)
C8A C9A H9A 120.7
C10A C9A C8A 118.7(5)
C10A C9A H9A 120.7
C9A C10A H10A 118.9
C9A C10A C11A 122.2(5)
C9A C10A Cl3B 115.6(7)
C11A C10A H10A 118.9
C11A C10A Cl3B 121.8(7)
C6A C11A H11A 120.1
C10A C11A C6A 119.8(5)
C10A C11A H11A 120.1
O1A C12A C2A 124.7(4)
O1A C12A C13A 117.7(4)
C2A C12A C13A 117.6(4)
C14A C13A C12A 122.0(4)
C18A C13A C12A 119.5(4)
C18A C13A C14A 118.5(4)
C13A C14A Cl1A 119.5(4)
C15A C14A Cl1A 119.1(4)
C15A C14A C13A 121.4(5)
C14A C15A H15A 120.0
C16A C15A C14A 119.9(5)
C16A C15A H15A 120.0
C15A C16A H16A 120.4
C15A C16A C17A 119.1(5)
C17A C16A H16A 120.4
C16A C17A Cl2A 119.6(4)
C16A C17A C18A 121.9(5)
C18A C17A Cl2A 118.5(4)
C13A C18A H18A 120.4
C17A C18A C13A 119.2(5)
C17A C18A H18A 120.4
N1A C19A H19A 111.0
N1A C19A H19B 111.0
N1A C19A C20A 103.8(4)
H19A C19A H19B 109.0
C20A C19A H19A 111.0
C20A C19A H19B 111.0
N2A C20A C19A 103.1(4)
N2A C20A H20A 111.1
N2A C20A H20B 111.1
C19A C20A H20A 111.1
C19A C20A H20B 111.1
H20A C20A H20B 109.1
C22A C21A C4A 120.1(4)
C22A C21A C26A 119.1(4)
C26A C21A C4A 120.8(4)
C21A C22A H22A 119.7
C23A C22A C21A 120.7(5)
C23A C22A H22A 119.7
C22A C23A H23A 119.9
C22A C23A C24A 120.2(5)
C24A C23A H23A 119.9
C23A C24A H24A 120.2
C25A C24A C23A 119.6(4)
C25A C24A H24A 120.2
C24A C25A H25A 119.7
C24A C25A C26A 120.6(4)
C26A C25A H25A 119.7
C21A C26A H26A 120.1
C25A C26A C21A 119.8(4)
C25A C26A H26A 120.1
N3A C27A S1A 124.2(3)
N3A C27A C5A 115.6(4)
C5A C27A S1A 120.2(3)
C29A C28A N3A 118.9(6)
C33A C28A N3A 121.2(5)
C33A C28A C29A 119.8(6)
C29B C28A N3A 122.8(7)
C29B C28A C33B 120.2(8)
C33B C28A N3A 116.3(6)
C28A C29A H29A 120.8
C30A C29A C28A 118.3(9)
C30A C29A H29A 120.8
C29A C30A H30A 119.0
C29A C30A C31A 121.9(10)
C31A C30A H30A 119.0
C30A C31A H31A 120.5
C32A C31A C30A 118.9(7)
C32A C31A H31A 120.5
C30B C31A H31B 120.2
C30B C31A C32B 119.5(9)
C32B C31A H31B 120.2
C31A C32A H32A 120.3
C31A C32A C33A 119.4(8)
C33A C32A H32A 120.3
C28A C33A C32A 121.2(7)
C28A C33A H33A 119.4
C32A C33A H33A 119.4
C35 O2 H2 109.5
H34A C34 H34B 109.5
H34A C34 H34C 109.5
H34B C34 H34C 109.5
C35 C34 H34A 109.5
C35 C34 H34B 109.5
C35 C34 H34C 109.5
O2 C35 C34 115.6(5)
O2 C35 H35A 108.4
O2 C35 H35B 108.4
C34 C35 H35A 108.4
C34 C35 H35B 108.4
H35A C35 H35B 107.4
C31A C30B H30B 120.7
C31A C30B C29B 118.5(12)
C29B C30B H30B 120.7
C28A C29B C30B 122.8(12)
C28A C29B H29B 118.6
C30B C29B H29B 118.6
C31A C32B H32B 119.5
C33B C32B C31A 121.1(11)
C33B C32B H32B 119.5
C28A C33B C32B 116.9(11)
C28A C33B H33B 121.6
C32B C33B H33B 121.6

loop_
_geom_bond_atom_site_label_1
_geom_bond_atom_site_label_2
_geom_bond_distance
Cl1 C14 1.704(8)
Cl2 C17 1.791(10)
Cl3 C8 1.719(7)
S1 C27 1.666(4)
O1 C12 1.268(8)
N1 H1 0.8600
N1 C3 1.348(7)
N1 C19 1.475(10)
N2 C3 1.366(8)
N2 C4 1.405(6)
N2 C20 1.483(6)
N3 H3 0.8600
N3 C27 1.323(6)
N3 C28 1.433(6)
C1 H1B 0.9800
C1 C2 1.521(7)
C1 C5 1.524(6)
C1 C6 1.524(6)
C2 C3 1.397(8)
C2 C12 1.408(9)
C4 C5 1.336(6)
C4 C21 1.491(7)
C5 C27 1.492(6)
C6 C7 1.377(7)
C6 C11 1.399(8)
C7 H7 0.9300
C7 C8 1.380(8)
C8 C9 1.385(11)
C9 H9 0.9300
C9 C10 1.383(12)
C10 H10 0.9300
C10 C11 1.365(9)
C11 H11 0.9300
C12 C13 1.511(9)
C13 C14 1.347(11)
C13 C18 1.464(11)
C14 C15 1.463(12)
C15 H15 0.9300
C15 C16 1.376(12)
C16 H16 0.9300
C16 C17 1.343(12)
C17 C18 1.301(10)
C18 H18 0.9300
C19 H19C 0.9700
C19 H19D 0.9700
C19 C20 1.525(9)
C20 H20C 0.9700
C20 H20D 0.9700
C21 C22 1.394(7)
C21 C26 1.400(7)
C22 H22 0.9300
C22 C23 1.382(7)
C23 H23 0.9300
C23 C24 1.385(8)
C24 H24 0.9300
C24 C25 1.383(8)
C25 H25 0.9300
C25 C26 1.370(8)
C26 H26 0.9300
C28 C29 1.379(6)
C28 C33 1.377(7)
C29 H29 0.9300
C29 C30 1.396(7)
C30 H30 0.9300
C30 C31 1.382(8)
C31 H31 0.9300
C31 C32 1.376(7)
C32 H32 0.9300
C32 C33 1.396(7)
C33 H33 0.9300
Cl1A C14A 1.745(5)
Cl2A C17A 1.748(6)
S1A C27A 1.665(4)
O1A C12A 1.259(5)
N1A H1A 0.8600
N1A C3A 1.336(6)
N1A C19A 1.445(6)
N2A C3A 1.372(5)
N2A C4A 1.414(5)
N2A C20A 1.477(6)
N3A H3A 0.8600
N3A C27A 1.337(6)
N3A C28A 1.437(5)
C1A H1AA 0.9800
C1A C2A 1.513(6)
C1A C5A 1.529(6)
C1A C6A 1.515(6)
C2A C3A 1.385(6)
C2A C12A 1.409(6)
C4A C5A 1.343(6)
C4A C21A 1.487(6)
C5A C27A 1.491(6)
C6A C7A 1.382(7)
C6A C11A 1.398(6)
C7A H7A 0.9300
C7A C8A 1.406(7)
C8A H8A 0.9300
C8A C9A 1.381(8)
C8A Cl3A 1.718(7)
C9A H9A 0.9300
C9A C10A 1.354(9)
C10A H10A 0.9300
C10A C11A 1.384(8)
C10A Cl3B 1.720(10)
C11A H11A 0.9300
C12A C13A 1.520(6)
C13A C14A 1.389(7)
C13A C18A 1.387(7)
C14A C15A 1.385(7)
C15A H15A 0.9300
C15A C16A 1.367(8)
C16A H16A 0.9300
C16A C17A 1.374(8)
C17A C18A 1.387(7)
C18A H18A 0.9300
C19A H19A 0.9700
C19A H19B 0.9700
C19A C20A 1.523(7)
C20A H20A 0.9700
C20A H20B 0.9700
C21A C22A 1.391(6)
C21A C26A 1.393(6)
C22A H22A 0.9300
C22A C23A 1.371(7)
C23A H23A 0.9300
C23A C24A 1.390(7)
C24A H24A 0.9300
C24A C25A 1.374(7)
C25A H25A 0.9300
C25A C26A 1.389(6)
C26A H26A 0.9300
C28A C29A 1.378(8)
C28A C33A 1.375(7)
C28A C29B 1.365(8)
C28A C33B 1.393(9)
C29A H29A 0.9300
C29A C30A 1.377(8)
C30A H30A 0.9300
C30A C31A 1.384(9)
C31A H31A 0.9300
C31A H31B 0.9300
C31A C32A 1.365(8)
C31A C30B 1.361(9)
C31A C32B 1.412(9)
C32A H32A 0.9300
C32A C33A 1.378(8)
C33A H33A 0.9300
O2 H2 0.8200
O2 C35 1.409(7)
C34 H34A 0.9600
C34 H34B 0.9600
C34 H34C 0.9600
C34 C35 1.517(9)
C35 H35A 0.9700
C35 H35B 0.9700
C30B H30B 0.9300
C30B C29B 1.370(9)
C29B H29B 0.9300
C32B H32B 0.9300
C32B C33B 1.402(9)
C33B H33B 0.9300

loop_
_geom_hbond_atom_site_label_D
_geom_hbond_atom_site_label_H
_geom_hbond_atom_site_label_A
_geom_hbond_distance_DH
_geom_hbond_distance_HA
_geom_hbond_distance_DA
_geom_hbond_angle_DHA
_geom_hbond_site_symmetry_A
N1 H1 O1 0.86 2.16 2.702(9) 120.8 .
N3 H3 O2 0.86 2.01 2.812(5) 155.5 .
N1A H1A O1A 0.86 2.13 2.672(5) 120.5 .
O2 H2 O1A 0.82 1.99 2.809(5) 174.6 2_665

loop_
_geom_torsion_atom_site_label_1
_geom_torsion_atom_site_label_2
_geom_torsion_atom_site_label_3
_geom_torsion_atom_site_label_4
_geom_torsion
Cl1 C14 C15 C16 178.5(6)
Cl2 C17 C18 C13 176.4(5)
Cl3 C8 C9 C10 179.7(6)
O1 C12 C13 C14 103.3(9)
O1 C12 C13 C18 -76.7(9)
N1 C19 C20 N2 -23.2(7)
N2 C4 C5 C1 -0.9(7)
N2 C4 C5 C27 179.0(4)
N2 C4 C21 C22 -113.2(5)
N2 C4 C21 C26 68.5(6)
N3 C28 C29 C30 -174.3(5)
N3 C28 C33 C32 173.9(4)
C1 C2 C3 N1 -179.8(6)
C1 C2 C3 N2 2.6(9)
C1 C2 C12 O1 -178.3(8)
C1 C2 C12 C13 6.8(11)
C1 C5 C27 S1 61.0(5)
C1 C5 C27 N3 -117.7(4)
C1 C6 C7 C8 -178.5(4)
C1 C6 C11 C10 179.3(6)
C2 C1 C5 C4 15.1(7)
C2 C1 C5 C27 -164.7(4)
C2 C1 C6 C7 123.1(5)
C2 C1 C6 C11 -57.9(6)
C2 C12 C13 C14 -81.3(9)
C2 C12 C13 C18 98.7(8)
C3 N1 C19 C20 20.4(8)
C3 N2 C4 C5 -14.1(7)
C3 N2 C4 C21 164.3(5)
C3 N2 C20 C19 20.2(7)
C3 C2 C12 O1 5.0(13)
C3 C2 C12 C13 -169.9(7)
C4 N2 C3 N1 -164.7(5)
C4 N2 C3 C2 13.2(9)
C4 N2 C20 C19 175.1(5)
C4 C5 C27 S1 -118.8(4)
C4 C5 C27 N3 62.5(6)
C4 C21 C22 C23 -177.6(4)
C4 C21 C26 C25 178.4(4)
C5 C1 C2 C3 -15.5(7)
C5 C1 C2 C12 167.7(6)
C5 C1 C6 C7 -111.1(5)
C5 C1 C6 C11 68.0(6)
C5 C4 C21 C22 65.1(6)
C5 C4 C21 C26 -113.2(5)
C6 C1 C2 C3 109.0(6)
C6 C1 C2 C12 -67.8(8)
C6 C1 C5 C4 -112.1(5)
C6 C1 C5 C27 68.0(5)
C6 C7 C8 Cl3 178.0(4)
C6 C7 C8 C9 -1.0(8)
C7 C6 C11 C10 -1.7(9)
C7 C8 C9 C10 -1.3(10)
C8 C9 C10 C11 2.1(11)
C9 C10 C11 C6 -0.7(11)
C11 C6 C7 C8 2.5(7)
C12 C2 C3 N1 -2.9(11)
C12 C2 C3 N2 179.4(6)
C12 C13 C14 Cl1 -2.0(9)
C12 C13 C14 C15 177.0(6)
C12 C13 C18 C17 -176.2(6)
C13 C14 C15 C16 -0.5(11)
C14 C13 C18 C17 3.8(9)
C14 C15 C16 C17 3.5(12)
C15 C16 C17 Cl2 -179.9(6)
C15 C16 C17 C18 -2.9(14)
C16 C17 C18 C13 -0.8(12)
C18 C13 C14 Cl1 178.0(5)
C18 C13 C14 C15 -3.1(9)
C19 N1 C3 N2 -8.3(8)
C19 N1 C3 C2 173.8(7)
C20 N2 C3 N1 -8.2(7)
C20 N2 C3 C2 169.8(6)
C20 N2 C4 C5 -166.7(5)
C20 N2 C4 C21 11.6(7)
C21 C4 C5 C1 -179.1(4)
C21 C4 C5 C27 0.8(7)
C21 C22 C23 C24 -1.3(7)
C22 C21 C26 C25 0.0(7)
C22 C23 C24 C25 0.9(7)
C23 C24 C25 C26 -0.1(8)
C24 C25 C26 C21 -0.4(7)
C26 C21 C22 C23 0.8(7)
C27 N3 C28 C29 -96.9(5)
C27 N3 C28 C33 86.2(6)
C28 N3 C27 S1 9.4(6)
C28 N3 C27 C5 -172.0(4)
C28 C29 C30 C31 -0.5(8)
C29 C28 C33 C32 -3.0(7)
C29 C30 C31 C32 -1.1(9)
C30 C31 C32 C33 0.7(8)
C31 C32 C33 C28 1.4(8)
C33 C28 C29 C30 2.5(8)
Cl1A C14A C15A C16A -179.1(4)
Cl2A C17A C18A C13A -178.6(4)
O1A C12A C13A C14A -93.7(5)
O1A C12A C13A C18A 88.1(5)
N1A C19A C20A N2A 4.4(6)
N2A C4A C5A C1A 5.7(6)
N2A C4A C5A C27A -175.4(4)
N2A C4A C21A C22A -73.0(5)
N2A C4A C21A C26A 108.0(5)
N3A C28A C29A C30A 177.5(9)
N3A C28A C33A C32A -179.8(9)
N3A C28A C29B C30B 175.5(11)
N3A C28A C33B C32B -179.4(12)
C1A C2A C3A N1A 178.6(4)
C1A C2A C3A N2A -4.9(6)
C1A C2A C12A O1A -177.0(4)
C1A C2A C12A C13A 3.5(6)
C1A C5A C27A S1A -52.5(5)
C1A C5A C27A N3A 128.6(4)
C1A C6A C7A C8A 179.6(5)
C1A C6A C11A C10A 179.1(4)
C2A C1A C5A C4A -21.1(6)
C2A C1A C5A C27A 159.9(4)
C2A C1A C6A C7A 61.0(5)
C2A C1A C6A C11A -119.7(4)
C2A C12A C13A C14A 85.8(5)
C2A C12A C13A C18A -92.4(5)
C3A N1A C19A C20A 0.4(6)
C3A N2A C4A C5A 12.2(6)
C3A N2A C4A C21A -166.2(4)
C3A N2A C20A C19A -8.0(5)
C3A C2A C12A O1A 4.8(7)
C3A C2A C12A C13A -174.7(4)
C4A N2A C3A N1A 164.4(4)
C4A N2A C3A C2A -12.7(6)
C4A N2A C20A C19A -162.7(4)
C4A C5A C27A S1A 128.5(4)
C4A C5A C27A N3A -50.3(6)
C4A C21A C22A C23A -179.2(4)
C4A C21A C26A C25A 179.5(4)
C5A C1A C2A C3A 20.2(5)
C5A C1A C2A C12A -157.9(4)
C5A C1A C6A C7A -63.6(5)
C5A C1A C6A C11A 115.7(4)
C5A C4A C21A C22A 108.8(5)
C5A C4A C21A C26A -70.3(6)
C6A C1A C2A C3A -102.4(5)
C6A C1A C2A C12A 79.5(5)
C6A C1A C5A C4A 104.6(5)
C6A C1A C5A C27A -74.4(5)
C6A C7A C8A C9A 0.1(9)
C6A C7A C8A Cl3A 176.4(4)
C7A C6A C11A C10A -1.6(7)
C7A C8A C9A C10A 0.8(9)
C8A C9A C10A C11A -2.2(9)
C8A C9A C10A Cl3B 171.0(8)
C9A C10A C11A C6A 2.6(8)
C11A C6A C7A C8A 0.3(7)
C12A C2A C3A N1A -3.1(7)
C12A C2A C3A N2A 173.3(4)
C12A C13A C14A Cl1A 2.5(6)
C12A C13A C14A C15A -177.1(4)
C12A C13A C18A C17A 176.7(4)
C13A C14A C15A C16A 0.5(7)
C14A C13A C18A C17A -1.5(7)
C14A C15A C16A C17A -1.7(8)
C15A C16A C17A Cl2A -179.8(4)
C15A C16A C17A C18A 1.3(8)
C16A C17A C18A C13A 0.3(7)
C18A C13A C14A Cl1A -179.3(3)
C18A C13A C14A C15A 1.2(7)
C19A N1A C3A N2A -5.7(6)
C19A N1A C3A C2A 171.2(5)
C20A N2A C3A N1A 8.7(5)
C20A N2A C3A C2A -168.3(4)
C20A N2A C4A C5A 164.5(4)
C20A N2A C4A C21A -13.9(6)
C21A C4A C5A C1A -176.1(4)
C21A C4A C5A C27A 2.8(7)
C21A C22A C23A C24A 0.0(8)
C22A C21A C26A C25A 0.4(7)
C22A C23A C24A C25A -0.2(8)
C23A C24A C25A C26A 0.5(7)
C24A C25A C26A C21A -0.6(7)
C26A C21A C22A C23A -0.1(7)
C27A N3A C28A C29A 90.6(8)
C27A N3A C28A C33A -88.7(8)
C27A N3A C28A C29B 61.2(10)
C27A N3A C28A C33B -128.3(10)
C28A N3A C27A S1A -9.7(6)
C28A N3A C27A C5A 169.1(4)
C28A C29A C30A C31A -0.2(18)
C29A C28A C33A C32A 1.0(16)
C29A C28A C29B C30B 86(2)
C29A C28A C33B C32B -36.1(19)
C29A C30A C31A C32A 5.9(17)
C29A C30A C31A C30B 87(2)
C29A C30A C31A C32B -31.7(16)
C30A C31A C32A C33A -8.1(17)
C30A C31A C30B C29B -81(2)
C30A C31A C32B C33B 30(2)
C31A C32A C33A C28A 4.8(18)
C31A C30B C29B C28A 4(2)
C31A C32B C33B C28A 3(2)
C32A C31A C30B C29B 29.2(17)
C32A C31A C32B C33B -82.0(18)
C33A C28A C29A C30A -3.3(15)
C33A C28A C29B C30B -31.7(17)
C33A C28A C33B C32B 73.1(16)
Cl3A C8A C9A C10A -175.5(5)
Cl3B C10A C11A C6A -170.1(8)
C30B C31A C32A C33A -33.5(16)
C30B C31A C32B C33B 6(2)
C29B C28A C29A C30A -76(2)
C29B C28A C33A C32A 26.9(15)
C29B C28A C33B C32B -9(2)
C32B C31A C32A C33A 76.0(14)
C32B C31A C30B C29B -10(2)
C33B C28A C29A C30A 35.3(15)
C33B C28A C33A C32A -87.6(15)
C33B C28A C29B C30B 5(2)
